data_4089027
loop_
_publ_author_name
'Baker, Tessa M.'
'Mako, Teresa L.'
'Vasilopoulos, Aristidis'
'Li, Bo'
'Byers, Jeffery A.'
'Neidig, Michael L.'

_publ_section_title
;
 Magnetic Circular Dichroism and Density Functional Theory Studies of
 Iron(II)-Pincer Complexes: Insight into Electronic Structure and Bonding
 Effects of Pincer N-Heterocyclic Carbene Moieties
;
_journal_issue 21
_journal_name_full Organometallics
_journal_page_first 3692
_journal_paper_doi 10.1021/acs.organomet.6b00651
_journal_volume 35
_journal_year 2016
_chemical_formula_moiety '(C32H46Br2FeN4), 0.75(C4H8O), 2.25(CH2Cl2)'
_chemical_formula_sum 'C37.25 H56.5 Br2 Cl4.5 Fe N4 O0.75'
_chemical_formula_weight 947.56
_space_group_crystal_system monoclinic
_space_group_IT_number 14
_space_group_name_Hall '-P 2ybc'
_space_group_name_H-M_alt 'P 1 21/c 1'
_atom_sites_solution_hydrogens geom
_atom_sites_solution_primary direct
_atom_sites_solution_secondary difmap
_audit_creation_method SHELXL-2014/7
_cell_angle_alpha 90
_cell_angle_beta 103.866(2)
_cell_angle_gamma 90
_cell_formula_units_Z 4
_cell_length_a 18.1054(7)
_cell_length_b 13.2094(5)
_cell_length_c 18.9300(7)
_cell_measurement_reflns_used 9867
_cell_measurement_temperature 100(2)
_cell_measurement_theta_max 66.71
_cell_measurement_theta_min 4.52
_cell_volume 4395.4(3)
_computing_cell_refinement 'SAINT (Bruker, 2014)'
_computing_data_collection 'APEX2 (Bruker, 2014)'
_computing_data_reduction 'SAINT (Bruker, 2014)'
_computing_molecular_graphics 'Bruker SHELXTL'
_computing_publication_material 'Bruker SHELXTL'
_computing_structure_refinement 'SHELXL-2014 (Sheldrick, 2014)'
_computing_structure_solution 'SHELXL-2014 (Sheldrick, 2014)'
_diffrn_ambient_temperature 100(2)
_diffrn_measured_fraction_theta_full 0.997
_diffrn_measured_fraction_theta_max 0.997
_diffrn_measurement_device_type 'Bruker Kappa DUO CCD diffractometer'
_diffrn_measurement_method '\f and \w scans'
_diffrn_radiation_monochromator mirrors
_diffrn_radiation_type CuK\a
_diffrn_radiation_wavelength 1.54178
_diffrn_reflns_av_R_equivalents 0.0468
_diffrn_reflns_av_unetI/netI 0.0237
_diffrn_reflns_Laue_measured_fraction_full 0.997
_diffrn_reflns_Laue_measured_fraction_max 0.997
_diffrn_reflns_limit_h_max 21
_diffrn_reflns_limit_h_min -21
_diffrn_reflns_limit_k_max 15
_diffrn_reflns_limit_k_min -15
_diffrn_reflns_limit_l_max 22
_diffrn_reflns_limit_l_min -22
_diffrn_reflns_number 54369
_diffrn_reflns_point_group_measured_fraction_full 0.997
_diffrn_reflns_point_group_measured_fraction_max 0.997
_diffrn_reflns_theta_full 66.864
_diffrn_reflns_theta_max 66.864
_diffrn_reflns_theta_min 2.514
_diffrn_source 'microfocus sealed tube'
_diffrn_source_type 'Incoatec I\uS'
_exptl_absorpt_coefficient_mu 7.643
_exptl_absorpt_correction_T_max 0.7528
_exptl_absorpt_correction_T_min 0.4482
_exptl_absorpt_correction_type multi-scan
_exptl_absorpt_process_details
;
Sheldrick, G.M. (2013). SADABS. Bruker AXS Inc. Madison, WI USA.
;
_exptl_crystal_colour red
_exptl_crystal_density_diffrn 1.432
_exptl_crystal_density_meas ?
_exptl_crystal_density_method none
_exptl_crystal_description plate
_exptl_crystal_F_000 1946
_exptl_crystal_size_max 0.400
_exptl_crystal_size_mid 0.340
_exptl_crystal_size_min 0.100
_refine_diff_density_max 1.028
_refine_diff_density_min -1.161
_refine_diff_density_rms 0.079
_refine_ls_extinction_coef na
_refine_ls_extinction_method none
_refine_ls_goodness_of_fit_ref 1.030
_refine_ls_hydrogen_treatment constr
_refine_ls_matrix_type full
_refine_ls_number_parameters 499
_refine_ls_number_reflns 7796
_refine_ls_number_restraints 0
_refine_ls_restrained_S_all 1.030
_refine_ls_R_factor_all 0.0366
_refine_ls_R_factor_gt 0.0353
_refine_ls_shift/su_max 0.001
_refine_ls_shift/su_mean 0.000
_refine_ls_structure_factor_coef Fsqd
_refine_ls_weighting_details 'w=1/[\s^2^(Fo^2^)+(0.0530P)^2^+7.4785P] where P=(Fo^2^+2Fc^2^)/3'
_refine_ls_weighting_scheme calc
_refine_ls_wR_factor_gt 0.0973
_refine_ls_wR_factor_ref 0.0986
_reflns_Friedel_coverage 0.000
_reflns_number_gt 7497
_reflns_number_total 7796
_reflns_threshold_expression 'I > 2\s(I)'
_cod_data_source_file om6b00651_si_002.cif
_cod_data_source_block C32H46Br2FeN4
_cod_depositor_comments
;
The following automatic conversions were performed:

data item '_exptl_crystal_density_meas' value 'not measured' was
changed to '?' -- the value is perceived as not measured.

Automatic conversion script
Id: cif_fix_values 6909 2019-04-08 15:41:33Z antanas 
;
_cod_original_sg_symbol_H-M 'P 21/c'
_cod_original_formula_sum 'C37.25 H56.50 Br2 Cl4.50 Fe N4 O0.75'
_cod_database_code 4089027
_shelx_shelxl_version_number 2014/7
_shelx_space_group_comment
;
The symmetry employed for this shelxl refinement is uniquely defined
by the following loop, which should always be used as a source of
symmetry information in preference to the above space-group names.
They are only intended as comments.
;
_shelx_estimated_absorpt_t_min 0.150
_shelx_estimated_absorpt_t_max 0.515

loop_
_space_group_symop_operation_xyz
'x, y, z'
'-x, y+1/2, -z+1/2'
'-x, -y, -z'
'x, -y-1/2, z-1/2'

loop_
_atom_site_label
_atom_site_type_symbol
_atom_site_fract_x
_atom_site_fract_y
_atom_site_fract_z
_atom_site_U_iso_or_equiv
_atom_site_adp_type
_atom_site_occupancy
_atom_site_site_symmetry_order
_atom_site_calc_flag
_atom_site_refinement_flags_posn
_atom_site_refinement_flags_adp
_atom_site_refinement_flags_occupancy
_atom_site_disorder_assembly
_atom_site_disorder_group
Br1 Br 0.23798(2) 0.30718(2) 0.33019(2) 0.02850(10) Uani 1 1 d . . . . .
Br2 Br 0.37047(2) 0.44793(2) 0.49541(2) 0.02256(9) Uani 1 1 d . . . . .
Fe1 Fe 0.26995(2) 0.31734(3) 0.46174(2) 0.01436(11) Uani 1 1 d . . . . .
N1 N 0.17680(11) 0.39095(16) 0.47341(11) 0.0152(4) Uani 1 1 d . . . . .
N2 N 0.23100(12) 0.35723(16) 0.59100(11) 0.0172(4) Uani 1 1 d . . . . .
N4 N 0.33104(12) 0.18868(16) 0.48309(12) 0.0172(4) Uani 1 1 d . . . . .
N3 N 0.32573(12) 0.23288(16) 0.59697(11) 0.0178(4) Uani 1 1 d . . . . .
C1 C 0.27569(15) 0.30063(19) 0.55787(14) 0.0171(5) Uani 1 1 d . . . . .
C2 C 0.24194(16) 0.3601(2) 0.67115(13) 0.0220(6) Uani 1 1 d . . . . .
H2A H 0.2057 0.3135 0.6862 0.026 Uiso 1 1 calc R U . . .
H2B H 0.2327 0.4294 0.6870 0.026 Uiso 1 1 calc R U . . .
C3 C 0.32325(16) 0.3282(2) 0.70564(14) 0.0230(6) Uani 1 1 d . . . . .
H3A H 0.3587 0.3799 0.6951 0.028 Uiso 1 1 calc R U . . .
H3B H 0.3305 0.3243 0.7591 0.028 Uiso 1 1 calc R U . . .
C4 C 0.34183(16) 0.2264(2) 0.67715(13) 0.0228(6) Uani 1 1 d . . . . .
H4A H 0.3961 0.2097 0.6974 0.027 Uiso 1 1 calc R U . . .
H4B H 0.3103 0.1727 0.6918 0.027 Uiso 1 1 calc R U . . .
C5 C 0.17475(14) 0.40620(19) 0.54105(14) 0.0171(5) Uani 1 1 d . . . . .
C6 C 0.11760(16) 0.4674(2) 0.56806(15) 0.0246(6) Uani 1 1 d . . . . .
H6A H 0.0787 0.4927 0.5266 0.037 Uiso 1 1 calc R U . . .
H6B H 0.1431 0.5246 0.5968 0.037 Uiso 1 1 calc R U . . .
H6C H 0.0935 0.4248 0.5986 0.037 Uiso 1 1 calc R U . . .
C7 C 0.11738(14) 0.4329(2) 0.41599(13) 0.0181(5) Uani 1 1 d . . . . .
C8 C 0.05429(15) 0.3721(2) 0.38637(14) 0.0227(6) Uani 1 1 d . . . . .
C9 C -0.00271(16) 0.4133(2) 0.33060(15) 0.0291(6) Uani 1 1 d . . . . .
H9 H -0.0463 0.3739 0.3097 0.035 Uiso 1 1 calc R U . . .
C10 C 0.00322(17) 0.5103(3) 0.30538(15) 0.0305(7) Uani 1 1 d . . . . .
H10 H -0.0365 0.5374 0.2680 0.037 Uiso 1 1 calc R U . . .
C11 C 0.06668(17) 0.5679(2) 0.33427(16) 0.0288(6) Uani 1 1 d . . . . .
H11 H 0.0704 0.6343 0.3161 0.035 Uiso 1 1 calc R U . . .
C12 C 0.12566(16) 0.5305(2) 0.38976(15) 0.0227(6) Uani 1 1 d . . . . .
C13 C 0.04612(16) 0.2655(2) 0.41384(17) 0.0292(6) Uani 1 1 d . . . . .
H13 H 0.0955 0.2467 0.4478 0.035 Uiso 1 1 calc R U . . .
C14 C 0.0298(2) 0.1882(3) 0.3521(2) 0.0436(9) Uani 1 1 d . . . . .
H14A H -0.0197 0.2028 0.3193 0.065 Uiso 1 1 calc R U . . .
H14B H 0.0291 0.1200 0.3724 0.065 Uiso 1 1 calc R U . . .
H14C H 0.0696 0.1921 0.3251 0.065 Uiso 1 1 calc R U . . .
C15 C -0.0156(2) 0.2611(3) 0.45644(18) 0.0412(8) Uani 1 1 d . . . . .
H15A H -0.0034 0.3092 0.4970 0.062 Uiso 1 1 calc R U . . .
H15B H -0.0181 0.1925 0.4754 0.062 Uiso 1 1 calc R U . . .
H15C H -0.0648 0.2788 0.4242 0.062 Uiso 1 1 calc R U . . .
C16 C 0.19543(17) 0.5945(2) 0.41875(17) 0.0289(6) Uani 1 1 d . . . . .
H16 H 0.2307 0.5544 0.4574 0.035 Uiso 1 1 calc R U . . .
C17 C 0.1764(2) 0.6919(3) 0.4536(3) 0.0503(10) Uani 1 1 d . . . . .
H17A H 0.1426 0.7336 0.4167 0.075 Uiso 1 1 calc R U . . .
H17B H 0.2234 0.7294 0.4742 0.075 Uiso 1 1 calc R U . . .
H17C H 0.1509 0.6756 0.4924 0.075 Uiso 1 1 calc R U . . .
C18 C 0.2370(2) 0.6164(3) 0.3590(2) 0.0507(10) Uani 1 1 d . . . . .
H18A H 0.2509 0.5523 0.3394 0.076 Uiso 1 1 calc R U . . .
H18B H 0.2831 0.6556 0.3793 0.076 Uiso 1 1 calc R U . . .
H18C H 0.2037 0.6551 0.3199 0.076 Uiso 1 1 calc R U . . .
C19 C 0.35561(14) 0.1708(2) 0.55245(14) 0.0189(5) Uani 1 1 d . . . . .
C20 C 0.41012(16) 0.0901(2) 0.58633(15) 0.0257(6) Uani 1 1 d . . . . .
H20A H 0.4184 0.0438 0.5485 0.039 Uiso 1 1 calc R U . . .
H20B H 0.3892 0.0524 0.6217 0.039 Uiso 1 1 calc R U . . .
H20C H 0.4586 0.1210 0.6111 0.039 Uiso 1 1 calc R U . . .
C21 C 0.35626(15) 0.1245(2) 0.43178(14) 0.0199(5) Uani 1 1 d . . . . .
C22 C 0.42713(15) 0.1406(2) 0.41623(14) 0.0216(6) Uani 1 1 d . . . . .
C23 C 0.44844(16) 0.0763(2) 0.36592(15) 0.0256(6) Uani 1 1 d . . . . .
H23 H 0.4961 0.0862 0.3542 0.031 Uiso 1 1 calc R U . . .
C24 C 0.40191(17) -0.0011(2) 0.33304(15) 0.0280(6) Uani 1 1 d . . . . .
H24 H 0.4180 -0.0448 0.2998 0.034 Uiso 1 1 calc R U . . .
C25 C 0.33181(17) -0.0152(2) 0.34841(15) 0.0286(6) Uani 1 1 d . . . . .
H25 H 0.2999 -0.0687 0.3254 0.034 Uiso 1 1 calc R U . . .
C26 C 0.30711(16) 0.0478(2) 0.39721(15) 0.0235(6) Uani 1 1 d . . . . .
C27 C 0.48021(15) 0.2257(2) 0.45004(16) 0.0249(6) Uani 1 1 d . . . . .
H27 H 0.4586 0.2588 0.4881 0.030 Uiso 1 1 calc R U . . .
C28 C 0.48397(19) 0.3049(2) 0.39216(19) 0.0345(7) Uani 1 1 d . . . . .
H28A H 0.5045 0.2739 0.3539 0.052 Uiso 1 1 calc R U . . .
H28B H 0.5170 0.3608 0.4145 0.052 Uiso 1 1 calc R U . . .
H28C H 0.4328 0.3309 0.3709 0.052 Uiso 1 1 calc R U . . .
C29 C 0.55986(17) 0.1859(3) 0.48680(19) 0.0360(7) Uani 1 1 d . . . . .
H29A H 0.5560 0.1370 0.5247 0.054 Uiso 1 1 calc R U . . .
H29B H 0.5923 0.2425 0.5088 0.054 Uiso 1 1 calc R U . . .
H29C H 0.5821 0.1528 0.4504 0.054 Uiso 1 1 calc R U . . .
C30 C 0.22991(17) 0.0315(2) 0.41399(17) 0.0283(6) Uani 1 1 d . . . . .
H30 H 0.2100 0.0991 0.4244 0.034 Uiso 1 1 calc R U . . .
C31 C 0.2373(2) -0.0350(3) 0.48216(19) 0.0407(8) Uani 1 1 d . . . . .
H31A H 0.2626 -0.0987 0.4756 0.061 Uiso 1 1 calc R U . . .
H31B H 0.1866 -0.0495 0.4895 0.061 Uiso 1 1 calc R U . . .
H31C H 0.2675 0.0008 0.5248 0.061 Uiso 1 1 calc R U . . .
C32 C 0.17187(19) -0.0155(3) 0.3503(2) 0.0418(8) Uani 1 1 d . . . . .
H32A H 0.1680 0.0261 0.3067 0.063 Uiso 1 1 calc R U . . .
H32B H 0.1221 -0.0189 0.3622 0.063 Uiso 1 1 calc R U . . .
H32C H 0.1883 -0.0840 0.3412 0.063 Uiso 1 1 calc R U . . .
C1S C 0.0941(2) 0.4035(3) 0.1775(2) 0.0489(9) Uani 1 1 d . . . . .
H1S1 H 0.1278 0.3985 0.2270 0.059 Uiso 1 1 calc R U . . .
H1S2 H 0.0620 0.4645 0.1756 0.059 Uiso 1 1 calc R U . . .
Cl1 Cl 0.03628(8) 0.29530(11) 0.15897(6) 0.0762(4) Uani 1 1 d . . . . .
Cl2 Cl 0.14965(7) 0.41366(12) 0.11249(7) 0.0811(4) Uani 1 1 d . . . . .
C2S C 0.45204(19) 0.5772(3) 0.35185(16) 0.0328(7) Uani 1 1 d . . . . .
H2S1 H 0.4983 0.5625 0.3905 0.039 Uiso 1 1 calc R U . A 1
H2S2 H 0.4075 0.5523 0.3685 0.039 Uiso 1 1 calc R U . A 1
Cl3 Cl 0.44379(6) 0.70932(7) 0.33744(5) 0.0535(2) Uani 1 1 d . . . . .
Cl4 Cl 0.4572(15) 0.5153(11) 0.2740(10) 0.066(3) Uani 0.42(5) 1 d . . P B 1
Cl4X Cl 0.4265(14) 0.5142(7) 0.2676(4) 0.073(3) Uani 0.58(5) 1 d . . P B 2
O1S O 0.2408(2) 0.6258(3) 0.67135(19) 0.0509(9) Uani 0.75 1 d . . P C 1
C3S C 0.2277(7) 0.7124(9) 0.7086(6) 0.037(2) Uani 0.75 1 d . . P C 1
H3S1 H 0.2608 0.7139 0.7585 0.044 Uiso 0.75 1 calc R U P C 1
H3S2 H 0.1739 0.7164 0.7114 0.044 Uiso 0.75 1 calc R U P C 1
C4S C 0.2478(3) 0.8001(4) 0.6615(3) 0.0472(12) Uani 0.75 1 d . . P C 1
H4S1 H 0.2049 0.8152 0.6194 0.057 Uiso 0.75 1 calc R U P C 1
H4S2 H 0.2621 0.8624 0.6906 0.057 Uiso 0.75 1 calc R U P C 1
C5S C 0.3142(3) 0.7570(6) 0.6374(3) 0.0574(15) Uani 0.75 1 d . . P C 1
H5S1 H 0.3123 0.7763 0.5865 0.069 Uiso 0.75 1 calc R U P C 1
H5S2 H 0.3628 0.7811 0.6690 0.069 Uiso 0.75 1 calc R U P C 1
C6S C 0.3064(5) 0.6451(7) 0.6440(4) 0.071(3) Uani 0.75 1 d . . P C 1
H6S1 H 0.3007 0.6126 0.5959 0.085 Uiso 0.75 1 calc R U P C 1
H6S2 H 0.3524 0.6171 0.6776 0.085 Uiso 0.75 1 calc R U P C 1
C7S C 0.2906(12) 0.7264(17) 0.6667(12) 0.069(6) Uani 0.25 1 d . . P D 2
H7S1 H 0.3310 0.7461 0.7097 0.082 Uiso 0.25 1 calc R U P D 2
H7S2 H 0.2830 0.7830 0.6314 0.082 Uiso 0.25 1 calc R U P D 2
Cl5 Cl 0.2077(6) 0.7038(11) 0.6927(6) 0.065(3) Uani 0.25 1 d . . P D 2
Cl6 Cl 0.3194(3) 0.6150(4) 0.6258(3) 0.0479(11) Uani 0.25 1 d . . P D 2

loop_
_atom_site_aniso_label
_atom_site_aniso_U_11
_atom_site_aniso_U_22
_atom_site_aniso_U_33
_atom_site_aniso_U_23
_atom_site_aniso_U_13
_atom_site_aniso_U_12
Br1 0.03220(17) 0.04104(19) 0.01078(14) -0.00057(11) 0.00228(11) 0.01725(13)
Br2 0.01951(15) 0.02146(16) 0.02507(16) -0.00010(10) 0.00211(11) -0.00034(10)
Fe1 0.0156(2) 0.0161(2) 0.0103(2) 0.00053(14) 0.00102(15) 0.00425(15)
N1 0.0159(10) 0.0159(10) 0.0130(10) -0.0003(8) 0.0017(8) 0.0011(8)
N2 0.0218(11) 0.0184(11) 0.0108(10) 0.0001(8) 0.0030(8) 0.0011(9)
N4 0.0180(10) 0.0169(11) 0.0148(10) -0.0008(8) 0.0002(8) 0.0029(8)
N3 0.0210(11) 0.0186(11) 0.0114(10) 0.0019(8) -0.0012(8) 0.0027(9)
C1 0.0200(12) 0.0159(12) 0.0141(12) -0.0002(10) 0.0013(10) -0.0003(10)
C2 0.0305(14) 0.0251(14) 0.0100(12) -0.0012(10) 0.0044(10) 0.0004(11)
C3 0.0284(14) 0.0254(14) 0.0128(12) 0.0003(10) 0.0003(11) -0.0042(11)
C4 0.0267(14) 0.0274(14) 0.0112(12) 0.0046(11) -0.0013(10) 0.0010(11)
C5 0.0197(12) 0.0148(12) 0.0169(12) -0.0008(10) 0.0046(10) -0.0003(10)
C6 0.0267(14) 0.0293(15) 0.0187(13) -0.0026(11) 0.0073(11) 0.0072(12)
C7 0.0182(12) 0.0226(13) 0.0133(12) 0.0003(10) 0.0037(10) 0.0075(10)
C8 0.0201(13) 0.0269(15) 0.0199(13) -0.0045(11) 0.0024(10) 0.0042(11)
C9 0.0204(13) 0.0413(18) 0.0224(14) -0.0074(13) -0.0013(11) 0.0035(12)
C10 0.0254(14) 0.0446(18) 0.0188(13) 0.0054(13) -0.0004(11) 0.0140(13)
C11 0.0288(15) 0.0340(16) 0.0238(14) 0.0102(12) 0.0063(12) 0.0117(12)
C12 0.0231(13) 0.0255(14) 0.0196(13) 0.0039(11) 0.0055(11) 0.0077(11)
C13 0.0244(14) 0.0269(15) 0.0312(15) -0.0024(13) -0.0032(12) -0.0001(12)
C14 0.047(2) 0.0330(19) 0.053(2) -0.0164(16) 0.0160(17) -0.0093(15)
C15 0.053(2) 0.0398(19) 0.0312(17) 0.0001(15) 0.0114(15) -0.0088(16)
C16 0.0268(14) 0.0230(15) 0.0346(16) 0.0128(12) 0.0028(12) 0.0029(12)
C17 0.044(2) 0.0314(19) 0.069(3) -0.0050(17) 0.0020(19) -0.0032(15)
C18 0.0389(19) 0.061(3) 0.053(2) 0.024(2) 0.0139(17) -0.0052(17)
C19 0.0181(12) 0.0182(13) 0.0175(12) 0.0007(10) -0.0014(10) 0.0013(10)
C20 0.0289(14) 0.0235(14) 0.0207(13) 0.0034(11) -0.0021(11) 0.0085(12)
C21 0.0230(13) 0.0181(13) 0.0152(12) -0.0003(10) -0.0024(10) 0.0096(10)
C22 0.0224(13) 0.0228(14) 0.0162(12) 0.0028(11) -0.0017(10) 0.0107(11)
C23 0.0262(14) 0.0295(15) 0.0187(13) 0.0020(11) 0.0007(11) 0.0135(12)
C24 0.0364(16) 0.0274(15) 0.0164(13) -0.0024(11) -0.0011(11) 0.0170(12)
C25 0.0345(16) 0.0221(14) 0.0221(14) -0.0041(11) -0.0073(12) 0.0087(12)
C26 0.0256(14) 0.0215(14) 0.0185(13) 0.0009(11) -0.0041(11) 0.0071(11)
C27 0.0195(13) 0.0268(15) 0.0273(14) -0.0024(12) 0.0037(11) 0.0056(11)
C28 0.0336(16) 0.0305(16) 0.0424(19) 0.0027(14) 0.0146(14) 0.0051(13)
C29 0.0229(15) 0.0402(19) 0.0404(18) -0.0078(14) -0.0016(13) 0.0074(13)
C30 0.0283(15) 0.0214(14) 0.0323(16) -0.0045(12) 0.0012(12) 0.0002(12)
C31 0.0419(19) 0.0379(19) 0.0407(19) -0.0002(15) 0.0070(15) -0.0100(15)
C32 0.0307(17) 0.047(2) 0.0415(19) -0.0082(16) -0.0039(14) -0.0039(15)
C1S 0.047(2) 0.058(2) 0.040(2) 0.0025(18) 0.0063(16) 0.0099(18)
Cl1 0.0777(8) 0.0980(9) 0.0540(6) -0.0226(6) 0.0177(6) -0.0336(7)
Cl2 0.0631(7) 0.1105(11) 0.0750(8) 0.0319(8) 0.0271(6) 0.0027(7)
C2S 0.0375(17) 0.0364(17) 0.0225(14) -0.0011(13) 0.0032(12) -0.0036(14)
Cl3 0.0720(6) 0.0340(4) 0.0470(5) -0.0055(4) -0.0010(4) -0.0050(4)
Cl4 0.129(7) 0.048(3) 0.034(4) -0.002(2) 0.045(4) -0.002(4)
Cl4X 0.155(8) 0.0372(19) 0.0252(11) -0.0103(11) 0.018(3) -0.030(3)
O1S 0.074(2) 0.0345(18) 0.0411(19) -0.0120(15) 0.0083(18) -0.0055(17)
C3S 0.046(6) 0.041(4) 0.022(5) 0.005(4) 0.005(4) 0.012(4)
C4S 0.053(3) 0.042(3) 0.045(3) 0.008(2) 0.009(2) -0.001(2)
C5S 0.043(3) 0.092(5) 0.037(3) 0.003(3) 0.010(2) -0.010(3)
C6S 0.090(6) 0.091(7) 0.033(3) 0.004(4) 0.019(3) 0.058(5)
C7S 0.065(13) 0.069(14) 0.065(13) 0.009(11) 0.003(10) -0.039(12)
Cl5 0.066(6) 0.089(5) 0.038(4) -0.022(3) 0.005(4) 0.010(4)
Cl6 0.034(2) 0.050(3) 0.059(3) 0.004(2) 0.0103(18) -0.0046(19)

loop_
_atom_type_symbol
_atom_type_description
_atom_type_scat_dispersion_real
_atom_type_scat_dispersion_imag
_atom_type_scat_source
C C 0.0181 0.0091 'International Tables Vol C Tables 4.2.6.8 and 6.1.1.4'
H H 0.0000 0.0000 'International Tables Vol C Tables 4.2.6.8 and 6.1.1.4'
N N 0.0311 0.0180 'International Tables Vol C Tables 4.2.6.8 and 6.1.1.4'
Cl Cl 0.3639 0.7018 'International Tables Vol C Tables 4.2.6.8 and 6.1.1.4'
Fe Fe -1.1336 3.1974 'International Tables Vol C Tables 4.2.6.8 and 6.1.1.4'
Br Br -0.6763 1.2805 'International Tables Vol C Tables 4.2.6.8 and 6.1.1.4'
O O 0.0492 0.0322 'International Tables Vol C Tables 4.2.6.8 and 6.1.1.4'

loop_
_geom_angle_atom_site_label_1
_geom_angle_atom_site_label_2
_geom_angle_atom_site_label_3
_geom_angle
C1 Fe1 N1 78.20(10)
C1 Fe1 N4 78.41(10)
N1 Fe1 N4 145.38(9)
C1 Fe1 Br1 165.59(8)
N1 Fe1 Br1 98.06(6)
N4 Fe1 Br1 98.28(6)
C1 Fe1 Br2 87.98(8)
N1 Fe1 Br2 102.68(6)
N4 Fe1 Br2 101.63(6)
Br1 Fe1 Br2 106.435(18)
C5 N1 C7 119.2(2)
C5 N1 Fe1 113.92(17)
C7 N1 Fe1 126.72(16)
C1 N2 C5 111.5(2)
C1 N2 C2 122.5(2)
C5 N2 C2 126.0(2)
C19 N4 C21 119.0(2)
C19 N4 Fe1 113.16(17)
C21 N4 Fe1 127.41(16)
C1 N3 C19 111.5(2)
C1 N3 C4 122.6(2)
C19 N3 C4 125.8(2)
N3 C1 N2 120.2(2)
N3 C1 Fe1 119.84(19)
N2 C1 Fe1 119.94(19)
N2 C2 C3 108.1(2)
N2 C2 H2A 110.1
C3 C2 H2A 110.1
N2 C2 H2B 110.1
C3 C2 H2B 110.1
H2A C2 H2B 108.4
C4 C3 C2 111.6(2)
C4 C3 H3A 109.3
C2 C3 H3A 109.3
C4 C3 H3B 109.3
C2 C3 H3B 109.3
H3A C3 H3B 108.0
N3 C4 C3 107.9(2)
N3 C4 H4A 110.1
C3 C4 H4A 110.1
N3 C4 H4B 110.1
C3 C4 H4B 110.1
H4A C4 H4B 108.4
N1 C5 N2 114.3(2)
N1 C5 C6 127.1(2)
N2 C5 C6 118.6(2)
C5 C6 H6A 109.5
C5 C6 H6B 109.5
H6A C6 H6B 109.5
C5 C6 H6C 109.5
H6A C6 H6C 109.5
H6B C6 H6C 109.5
C8 C7 C12 122.2(2)
C8 C7 N1 118.1(2)
C12 C7 N1 119.7(2)
C9 C8 C7 117.6(3)
C9 C8 C13 120.3(3)
C7 C8 C13 122.1(2)
C10 C9 C8 121.2(3)
C10 C9 H9 119.4
C8 C9 H9 119.4
C11 C10 C9 120.1(3)
C11 C10 H10 119.9
C9 C10 H10 119.9
C10 C11 C12 121.2(3)
C10 C11 H11 119.4
C12 C11 H11 119.4
C11 C12 C7 117.7(3)
C11 C12 C16 119.9(3)
C7 C12 C16 122.5(2)
C8 C13 C14 112.0(3)
C8 C13 C15 111.1(3)
C14 C13 C15 110.3(3)
C8 C13 H13 107.8
C14 C13 H13 107.8
C15 C13 H13 107.8
C13 C14 H14A 109.5
C13 C14 H14B 109.5
H14A C14 H14B 109.5
C13 C14 H14C 109.5
H14A C14 H14C 109.5
H14B C14 H14C 109.5
C13 C15 H15A 109.5
C13 C15 H15B 109.5
H15A C15 H15B 109.5
C13 C15 H15C 109.5
H15A C15 H15C 109.5
H15B C15 H15C 109.5
C12 C16 C17 112.0(3)
C12 C16 C18 110.8(3)
C17 C16 C18 111.3(3)
C12 C16 H16 107.5
C17 C16 H16 107.5
C18 C16 H16 107.5
C16 C17 H17A 109.5
C16 C17 H17B 109.5
H17A C17 H17B 109.5
C16 C17 H17C 109.5
H17A C17 H17C 109.5
H17B C17 H17C 109.5
C16 C18 H18A 109.5
C16 C18 H18B 109.5
H18A C18 H18B 109.5
C16 C18 H18C 109.5
H18A C18 H18C 109.5
H18B C18 H18C 109.5
N4 C19 N3 114.8(2)
N4 C19 C20 126.5(2)
N3 C19 C20 118.7(2)
C19 C20 H20A 109.5
C19 C20 H20B 109.5
H20A C20 H20B 109.5
C19 C20 H20C 109.5
H20A C20 H20C 109.5
H20B C20 H20C 109.5
C22 C21 C26 121.5(2)
C22 C21 N4 120.4(2)
C26 C21 N4 118.1(2)
C23 C22 C21 117.8(3)
C23 C22 C27 119.2(3)
C21 C22 C27 123.0(2)
C24 C23 C22 121.4(3)
C24 C23 H23 119.3
C22 C23 H23 119.3
C23 C24 C25 120.0(3)
C23 C24 H24 120.0
C25 C24 H24 120.0
C24 C25 C26 121.0(3)
C24 C25 H25 119.5
C26 C25 H25 119.5
C25 C26 C21 118.2(3)
C25 C26 C30 120.7(3)
C21 C26 C30 121.1(2)
C22 C27 C28 109.7(2)
C22 C27 C29 111.6(2)
C28 C27 C29 111.2(3)
C22 C27 H27 108.1
C28 C27 H27 108.1
C29 C27 H27 108.1
C27 C28 H28A 109.5
C27 C28 H28B 109.5
H28A C28 H28B 109.5
C27 C28 H28C 109.5
H28A C28 H28C 109.5
H28B C28 H28C 109.5
C27 C29 H29A 109.5
C27 C29 H29B 109.5
H29A C29 H29B 109.5
C27 C29 H29C 109.5
H29A C29 H29C 109.5
H29B C29 H29C 109.5
C26 C30 C32 112.7(3)
C26 C30 C31 110.8(2)
C32 C30 C31 109.5(3)
C26 C30 H30 107.9
C32 C30 H30 107.9
C31 C30 H30 107.9
C30 C31 H31A 109.5
C30 C31 H31B 109.5
H31A C31 H31B 109.5
C30 C31 H31C 109.5
H31A C31 H31C 109.5
H31B C31 H31C 109.5
C30 C32 H32A 109.5
C30 C32 H32B 109.5
H32A C32 H32B 109.5
C30 C32 H32C 109.5
H32A C32 H32C 109.5
H32B C32 H32C 109.5
Cl1 C1S Cl2 109.5(2)
Cl1 C1S H1S1 109.8
Cl2 C1S H1S1 109.8
Cl1 C1S H1S2 109.8
Cl2 C1S H1S2 109.8
H1S1 C1S H1S2 108.2
Cl4 C2S Cl3 111.1(4)
Cl4X C2S Cl3 109.5(4)
Cl4 C2S H2S1 109.4
Cl3 C2S H2S1 109.4
Cl4 C2S H2S2 109.4
Cl3 C2S H2S2 109.4
H2S1 C2S H2S2 108.0
C3S O1S C6S 107.1(7)
O1S C3S C4S 103.2(9)
O1S C3S H3S1 111.1
C4S C3S H3S1 111.1
O1S C3S H3S2 111.1
C4S C3S H3S2 111.1
H3S1 C3S H3S2 109.1
C5S C4S C3S 101.9(7)
C5S C4S H4S1 111.4
C3S C4S H4S1 111.4
C5S C4S H4S2 111.4
C3S C4S H4S2 111.4
H4S1 C4S H4S2 109.2
C6S C5S C4S 104.6(6)
C6S C5S H5S1 110.8
C4S C5S H5S1 110.8
C6S C5S H5S2 110.8
C4S C5S H5S2 110.8
H5S1 C5S H5S2 108.9
O1S C6S C5S 108.1(5)
O1S C6S H6S1 110.1
C5S C6S H6S1 110.1
O1S C6S H6S2 110.1
C5S C6S H6S2 110.1
H6S1 C6S H6S2 108.4
Cl5 C7S Cl6 110.2(11)
Cl5 C7S H7S1 109.6
Cl6 C7S H7S1 109.6
Cl5 C7S H7S2 109.6
Cl6 C7S H7S2 109.6
H7S1 C7S H7S2 108.1

loop_
_geom_bond_atom_site_label_1
_geom_bond_atom_site_label_2
_geom_bond_distance
Br1 Fe1 2.4216(5)
Br2 Fe1 2.4776(5)
Fe1 C1 1.811(3)
Fe1 N1 2.004(2)
Fe1 N4 2.015(2)
N1 C5 1.305(3)
N1 C7 1.444(3)
N2 C1 1.360(3)
N2 C5 1.374(3)
N2 C2 1.483(3)
N4 C19 1.303(3)
N4 C21 1.444(3)
N3 C1 1.360(3)
N3 C19 1.376(3)
N3 C4 1.478(3)
C2 C3 1.520(4)
C2 H2A 0.9900
C2 H2B 0.9900
C3 C4 1.517(4)
C3 H3A 0.9900
C3 H3B 0.9900
C4 H4A 0.9900
C4 H4B 0.9900
C5 C6 1.496(4)
C6 H6A 0.9800
C6 H6B 0.9800
C6 H6C 0.9800
C7 C8 1.399(4)
C7 C12 1.402(4)
C8 C9 1.398(4)
C8 C13 1.520(4)
C9 C10 1.380(5)
C9 H9 0.9500
C10 C11 1.377(5)
C10 H10 0.9500
C11 C12 1.396(4)
C11 H11 0.9500
C12 C16 1.509(4)
C13 C14 1.527(4)
C13 C15 1.528(5)
C13 H13 1.0000
C14 H14A 0.9800
C14 H14B 0.9800
C14 H14C 0.9800
C15 H15A 0.9800
C15 H15B 0.9800
C15 H15C 0.9800
C16 C17 1.524(5)
C16 C18 1.530(5)
C16 H16 1.0000
C17 H17A 0.9800
C17 H17B 0.9800
C17 H17C 0.9800
C18 H18A 0.9800
C18 H18B 0.9800
C18 H18C 0.9800
C19 C20 1.490(4)
C20 H20A 0.9800
C20 H20B 0.9800
C20 H20C 0.9800
C21 C22 1.400(4)
C21 C26 1.402(4)
C22 C23 1.398(4)
C22 C27 1.517(4)
C23 C24 1.375(4)
C23 H23 0.9500
C24 C25 1.381(5)
C24 H24 0.9500
C25 C26 1.394(4)
C25 H25 0.9500
C26 C30 1.521(4)
C27 C28 1.528(4)
C27 C29 1.536(4)
C27 H27 1.0000
C28 H28A 0.9800
C28 H28B 0.9800
C28 H28C 0.9800
C29 H29A 0.9800
C29 H29B 0.9800
C29 H29C 0.9800
C30 C32 1.529(4)
C30 C31 1.541(5)
C30 H30 1.0000
C31 H31A 0.9800
C31 H31B 0.9800
C31 H31C 0.9800
C32 H32A 0.9800
C32 H32B 0.9800
C32 H32C 0.9800
C1S Cl1 1.757(4)
C1S Cl2 1.772(4)
C1S H1S1 0.9900
C1S H1S2 0.9900
C2S Cl4 1.707(16)
C2S Cl4X 1.760(8)
C2S Cl3 1.767(3)
C2S H2S1 0.9900
C2S H2S2 0.9900
O1S C3S 1.394(14)
O1S C6S 1.428(9)
C3S C4S 1.557(12)
C3S H3S1 0.9900
C3S H3S2 0.9900
C4S C5S 1.497(8)
C4S H4S1 0.9900
C4S H4S2 0.9900
C5S C6S 1.492(12)
C5S H5S1 0.9900
C5S H5S2 0.9900
C6S H6S1 0.9900
C6S H6S2 0.9900
C7S Cl5 1.71(3)
C7S Cl6 1.80(3)
C7S H7S1 0.9900
C7S H7S2 0.9900

loop_
_geom_torsion_atom_site_label_1
_geom_torsion_atom_site_label_2
_geom_torsion_atom_site_label_3
_geom_torsion_atom_site_label_4
_geom_torsion
C19 N3 C1 N2 169.3(2)
C4 N3 C1 N2 -8.3(4)
C19 N3 C1 Fe1 -12.0(3)
C4 N3 C1 Fe1 170.44(19)
C5 N2 C1 N3 -168.4(2)
C2 N2 C1 N3 9.4(4)
C5 N2 C1 Fe1 12.9(3)
C2 N2 C1 Fe1 -169.33(19)
N1 Fe1 C1 N3 167.7(2)
N4 Fe1 C1 N3 13.4(2)
Br1 Fe1 C1 N3 91.4(4)
Br2 Fe1 C1 N3 -88.9(2)
N1 Fe1 C1 N2 -13.6(2)
N4 Fe1 C1 N2 -167.8(2)
Br1 Fe1 C1 N2 -89.8(4)
Br2 Fe1 C1 N2 89.9(2)
C1 N2 C2 C3 22.0(3)
C5 N2 C2 C3 -160.6(2)
N2 C2 C3 C4 -54.4(3)
C1 N3 C4 C3 -24.0(3)
C19 N3 C4 C3 158.7(2)
C2 C3 C4 N3 55.4(3)
C7 N1 C5 N2 175.8(2)
Fe1 N1 C5 N2 -8.5(3)
C7 N1 C5 C6 -2.4(4)
Fe1 N1 C5 C6 173.4(2)
C1 N2 C5 N1 -1.7(3)
C2 N2 C5 N1 -179.4(2)
C1 N2 C5 C6 176.6(2)
C2 N2 C5 C6 -1.1(4)
C5 N1 C7 C8 -93.0(3)
Fe1 N1 C7 C8 91.9(3)
C5 N1 C7 C12 89.5(3)
Fe1 N1 C7 C12 -85.6(3)
C12 C7 C8 C9 -2.3(4)
N1 C7 C8 C9 -179.7(2)
C12 C7 C8 C13 178.8(3)
N1 C7 C8 C13 1.4(4)
C7 C8 C9 C10 0.4(4)
C13 C8 C9 C10 179.3(3)
C8 C9 C10 C11 1.1(4)
C9 C10 C11 C12 -0.7(4)
C10 C11 C12 C7 -1.2(4)
C10 C11 C12 C16 178.3(3)
C8 C7 C12 C11 2.7(4)
N1 C7 C12 C11 -179.9(2)
C8 C7 C12 C16 -176.7(3)
N1 C7 C12 C16 0.7(4)
C9 C8 C13 C14 53.3(4)
C7 C8 C13 C14 -127.8(3)
C9 C8 C13 C15 -70.5(3)
C7 C8 C13 C15 108.4(3)
C11 C12 C16 C17 62.5(4)
C7 C12 C16 C17 -118.1(3)
C11 C12 C16 C18 -62.3(4)
C7 C12 C16 C18 117.0(3)
C21 N4 C19 N3 -177.1(2)
Fe1 N4 C19 N3 9.8(3)
C21 N4 C19 C20 1.4(4)
Fe1 N4 C19 C20 -171.6(2)
C1 N3 C19 N4 0.2(3)
C4 N3 C19 N4 177.7(2)
C1 N3 C19 C20 -178.4(2)
C4 N3 C19 C20 -1.0(4)
C19 N4 C21 C22 -81.3(3)
Fe1 N4 C21 C22 90.7(3)
C19 N4 C21 C26 100.2(3)
Fe1 N4 C21 C26 -87.8(3)
C26 C21 C22 C23 -1.3(4)
N4 C21 C22 C23 -179.8(2)
C26 C21 C22 C27 177.2(2)
N4 C21 C22 C27 -1.3(4)
C21 C22 C23 C24 -0.5(4)
C27 C22 C23 C24 -179.1(2)
C22 C23 C24 C25 1.3(4)
C23 C24 C25 C26 -0.2(4)
C24 C25 C26 C21 -1.6(4)
C24 C25 C26 C30 -179.8(3)
C22 C21 C26 C25 2.4(4)
N4 C21 C26 C25 -179.1(2)
C22 C21 C26 C30 -179.4(2)
N4 C21 C26 C30 -0.9(4)
C23 C22 C27 C28 68.3(3)
C21 C22 C27 C28 -110.2(3)
C23 C22 C27 C29 -55.3(3)
C21 C22 C27 C29 126.2(3)
C25 C26 C30 C32 -29.1(4)
C21 C26 C30 C32 152.7(3)
C25 C26 C30 C31 93.9(3)
C21 C26 C30 C31 -84.2(3)
C6S O1S C3S C4S 37.6(8)
O1S C3S C4S C5S -37.0(7)
C3S C4S C5S C6S 22.2(7)
C3S O1S C6S C5S -23.9(8)
C4S C5S C6S O1S -1.0(7)
